data_4340922
loop_
_publ_author_name
'Park, Hee-Jun'
'Ko, Soo-Byung'
'Wyman, Ian W.'
'Wang, Suning'

_publ_section_title
;
 Selective sensitization of Eu(III) and Tb(III) emission with
 triarylboron-functionalized dipicolinic acids.
;
_journal_issue 18
_journal_name_full 'Inorganic chemistry'
_journal_page_first 9751
_journal_page_last 9760
_journal_paper_doi 10.1021/ic501335e
_journal_volume 53
_journal_year 2014
_chemical_formula_sum 'C26 H27 N O2 Pt'
_chemical_formula_weight 580.58
_chemical_name_systematic
; 
 ? 
;
_space_group_IT_number 15
_symmetry_cell_setting monoclinic
_symmetry_space_group_name_Hall '-C 2yc'
_symmetry_space_group_name_H-M 'C 1 2/c 1'
_atom_sites_solution_hydrogens geom
_atom_sites_solution_primary direct
_atom_sites_solution_secondary difmap
_audit_creation_method SHELXL-97
_cell_angle_alpha 90.00
_cell_angle_beta 100.5440(10)
_cell_angle_gamma 90.00
_cell_formula_units_Z 8
_cell_length_a 21.4406(19)
_cell_length_b 12.8833(12)
_cell_length_c 17.7933(16)
_cell_measurement_reflns_used 5163
_cell_measurement_temperature 180(2)
_cell_measurement_theta_max 22.97
_cell_measurement_theta_min 2.28
_cell_volume 4832.0(8)
_computing_cell_refinement 'Bruker SAINT'
_computing_data_collection 'Bruker APEX2'
_computing_data_reduction 'Bruker SAINT'
_computing_molecular_graphics 'Bruker SHELXTL'
_computing_publication_material 'Bruker SHELXTL'
_computing_structure_refinement 'SHELXL-97 (Sheldrick, 1997)'
_computing_structure_solution 'SHELXS-97 (Sheldrick, 1990)'
_diffrn_ambient_temperature 180(2)
_diffrn_measured_fraction_theta_full 0.992
_diffrn_measured_fraction_theta_max 0.992
_diffrn_measurement_device_type 'Bruker APEX-II CCD'
_diffrn_measurement_method '\f and \w scans'
_diffrn_radiation_monochromator graphite
_diffrn_radiation_source 'fine-focus sealed tube'
_diffrn_radiation_type MoK\a
_diffrn_radiation_wavelength 0.71073
_diffrn_reflns_av_R_equivalents 0.0548
_diffrn_reflns_av_sigmaI/netI 0.0466
_diffrn_reflns_limit_h_max 26
_diffrn_reflns_limit_h_min -27
_diffrn_reflns_limit_k_max 16
_diffrn_reflns_limit_k_min -16
_diffrn_reflns_limit_l_max 22
_diffrn_reflns_limit_l_min -22
_diffrn_reflns_number 26236
_diffrn_reflns_theta_full 27.22
_diffrn_reflns_theta_max 27.22
_diffrn_reflns_theta_min 1.85
_diffrn_standards_number 0
_exptl_absorpt_coefficient_mu 5.828
_exptl_absorpt_correction_T_max 0.8923
_exptl_absorpt_correction_T_min 0.8003
_exptl_absorpt_correction_type multi-scan
_exptl_crystal_colour yellow
_exptl_crystal_density_diffrn 1.596
_exptl_crystal_density_method 'not measured'
_exptl_crystal_description plate
_exptl_crystal_F_000 2272
_exptl_crystal_size_max 0.04
_exptl_crystal_size_mid 0.03
_exptl_crystal_size_min 0.02
_platon_squeeze_details 'a disordered hexane molecule was removed '
_refine_diff_density_max 1.245
_refine_diff_density_min -0.839
_refine_diff_density_rms 0.124
_refine_ls_extinction_method none
_refine_ls_goodness_of_fit_ref 1.041
_refine_ls_hydrogen_treatment constr
_refine_ls_matrix_type full
_refine_ls_number_parameters 277
_refine_ls_number_reflns 5346
_refine_ls_number_restraints 0
_refine_ls_restrained_S_all 1.041
_refine_ls_R_factor_all 0.0506
_refine_ls_R_factor_gt 0.0329
_refine_ls_shift/su_max 0.016
_refine_ls_shift/su_mean 0.000
_refine_ls_structure_factor_coef Fsqd
_refine_ls_weighting_details 'calc w=1/[\s^2^(Fo^2^)+(0.0287P)^2^+0.0000P] where P=(Fo^2^+2Fc^2^)/3'
_refine_ls_weighting_scheme calc
_refine_ls_wR_factor_gt 0.0652
_refine_ls_wR_factor_ref 0.0704
_reflns_number_gt 3958
_reflns_number_total 5346
_reflns_threshold_expression >2sigma(I)
_cod_data_source_file ic501335e_si_002.cif
_cod_data_source_block park5
_cod_depositor_comments
;
The following automatic conversions were performed:

'_symmetry_cell_setting' value 'Monoclinic' changed to 'monoclinic'
according to
/home/saulius/struct/COD-crude-data--automatic-downloads/rss-feeds/ACS/lib/dictionaries/cif_core.dic
dictionary named 'cif_core.dic' version 2.4.2 from 2011-04-26.

Automatic conversion script
Id: cif_fix_values 2281 2013-09-26 08:29:07Z andrius 

 Adding full bibliography for 4340922.cif.
;
_cod_original_sg_symbol_H-M C2/c
_cod_database_code 4340922

loop_
_symmetry_equiv_pos_as_xyz
'x, y, z'
'-x, y, -z+1/2'
'x+1/2, y+1/2, z'
'-x+1/2, y+1/2, -z+1/2'
'-x, -y, -z'
'x, -y, z-1/2'
'-x+1/2, -y+1/2, -z'
'x+1/2, -y+1/2, z-1/2'

loop_
_atom_site_label
_atom_site_type_symbol
_atom_site_fract_x
_atom_site_fract_y
_atom_site_fract_z
_atom_site_U_iso_or_equiv
_atom_site_adp_type
_atom_site_occupancy
_atom_site_symmetry_multiplicity
_atom_site_calc_flag
_atom_site_refinement_flags
Pt1 Pt 0.194478(9) 0.878814(13) 0.142779(10) 0.03269(7) Uani 1 1 d .
N1 N 0.1833(2) 0.7700(3) 0.2182(2) 0.0464(11) Uani 1 1 d .
O1 O 0.12573(14) 0.9742(2) 0.16927(17) 0.0363(8) Uani 1 1 d .
O2 O 0.21173(15) 0.9815(2) 0.06220(18) 0.0388(8) Uani 1 1 d .
C1 C 0.2604(2) 0.7803(3) 0.1232(2) 0.0271(10) Uani 1 1 d .
C2 C 0.1423(2) 0.7747(4) 0.2698(3) 0.0433(13) Uani 1 1 d .
H2A H 0.1171 0.8350 0.2717 0.052 Uiso 1 1 calc R
C3 C 0.1375(3) 0.6938(4) 0.3179(3) 0.0525(15) Uani 1 1 d .
H3A H 0.1092 0.6982 0.3531 0.063 Uiso 1 1 calc R
C4 C 0.1739(3) 0.6047(4) 0.3154(3) 0.0560(16) Uani 1 1 d .
H4A H 0.1705 0.5484 0.3489 0.067 Uiso 1 1 calc R
C5 C 0.2147(3) 0.5985(4) 0.2645(3) 0.0495(15) Uani 1 1 d .
H5A H 0.2389 0.5373 0.2622 0.059 Uiso 1 1 calc R
C6 C 0.2206(2) 0.6815(3) 0.2163(3) 0.0376(12) Uani 1 1 d .
C7 C 0.2646(2) 0.6891(4) 0.1641(3) 0.0374(12) Uani 1 1 d .
C8 C 0.3106(3) 0.6157(4) 0.1555(3) 0.0523(15) Uani 1 1 d .
H8A H 0.3137 0.5530 0.1841 0.063 Uiso 1 1 calc R
C9 C 0.3513(3) 0.6337(4) 0.1062(4) 0.0597(16) Uani 1 1 d .
H9A H 0.3825 0.5836 0.1003 0.072 Uiso 1 1 calc R
C10 C 0.3470(3) 0.7246(4) 0.0653(3) 0.0578(16) Uani 1 1 d .
H10A H 0.3753 0.7379 0.0311 0.069 Uiso 1 1 calc R
C11 C 0.3010(3) 0.7965(4) 0.0744(3) 0.0520(15) Uani 1 1 d .
H11A H 0.2979 0.8589 0.0456 0.062 Uiso 1 1 calc R
C12 C 0.0550(3) 1.1127(4) 0.1676(3) 0.0487(14) Uani 1 1 d .
H12A H 0.0429 1.0690 0.2076 0.073 Uiso 1 1 calc R
H12B H 0.0184 1.1224 0.1263 0.073 Uiso 1 1 calc R
H12C H 0.0695 1.1804 0.1892 0.073 Uiso 1 1 calc R
C13 C 0.1081(2) 1.0607(3) 0.1360(3) 0.0359(11) Uani 1 1 d .
C14 C 0.1322(2) 1.1075(3) 0.0764(3) 0.0343(11) Uani 1 1 d .
C15 C 0.1819(2) 1.0667(3) 0.0445(3) 0.0366(12) Uani 1 1 d .
C16 C 0.2066(3) 1.1234(4) -0.0183(3) 0.0471(13) Uani 1 1 d .
H16A H 0.2530 1.1207 -0.0085 0.071 Uiso 1 1 calc R
H16B H 0.1926 1.1959 -0.0197 0.071 Uiso 1 1 calc R
H16C H 0.1901 1.0903 -0.0676 0.071 Uiso 1 1 calc R
C17 C 0.1029(2) 1.2084(3) 0.0428(3) 0.0336(11) Uani 1 1 d .
C18 C 0.1266(2) 1.3045(3) 0.0743(3) 0.0350(11) Uani 1 1 d .
C19 C 0.1019(2) 1.3958(3) 0.0405(3) 0.0380(12) Uani 1 1 d .
C20 C 0.0529(2) 1.3923(4) -0.0231(3) 0.0425(13) Uani 1 1 d .
H20A H 0.0360 1.4555 -0.0457 0.051 Uiso 1 1 calc R
C21 C 0.0281(2) 1.2987(4) -0.0540(3) 0.0393(12) Uani 1 1 d .
C22 C 0.0539(2) 1.2057(4) -0.0211(3) 0.0352(11) Uani 1 1 d .
C23 C 0.0288(3) 1.1043(4) -0.0578(3) 0.0510(14) Uani 1 1 d .
H23A H 0.0479 1.0462 -0.0262 0.076 Uiso 1 1 calc R
H23B H 0.0396 1.0990 -0.1088 0.076 Uiso 1 1 calc R
H23C H -0.0174 1.1021 -0.0621 0.076 Uiso 1 1 calc R
C24 C -0.0241(2) 1.2972(4) -0.1242(3) 0.0565(16) Uani 1 1 d .
H24A H -0.0340 1.3685 -0.1416 0.085 Uiso 1 1 calc R
H24B H -0.0622 1.2647 -0.1114 0.085 Uiso 1 1 calc R
H24C H -0.0100 1.2576 -0.1650 0.085 Uiso 1 1 calc R
C25 C 0.1277(3) 1.5015(4) 0.0688(3) 0.0543(15) Uani 1 1 d .
H25A H 0.1259 1.5086 0.1232 0.081 Uiso 1 1 calc R
H25B H 0.1019 1.5561 0.0398 0.081 Uiso 1 1 calc R
H25C H 0.1717 1.5081 0.0616 0.081 Uiso 1 1 calc R
C26 C 0.1790(2) 1.3059(4) 0.1433(3) 0.0464(14) Uani 1 1 d .
H26A H 0.1945 1.3771 0.1530 0.070 Uiso 1 1 calc R
H26B H 0.2139 1.2615 0.1340 0.070 Uiso 1 1 calc R
H26C H 0.1628 1.2802 0.1879 0.070 Uiso 1 1 calc R

loop_
_atom_site_aniso_label
_atom_site_aniso_U_11
_atom_site_aniso_U_22
_atom_site_aniso_U_33
_atom_site_aniso_U_23
_atom_site_aniso_U_13
_atom_site_aniso_U_12
Pt1 0.03883(12) 0.02509(10) 0.03166(11) -0.00094(8) -0.00010(8) 0.00093(9)
N1 0.048(3) 0.046(3) 0.037(3) -0.004(2) -0.014(2) -0.007(2)
O1 0.042(2) 0.0319(18) 0.0344(19) 0.0016(15) 0.0052(15) 0.0032(15)
O2 0.045(2) 0.0335(19) 0.038(2) 0.0003(15) 0.0089(16) 0.0046(16)
C1 0.033(3) 0.028(2) 0.020(2) 0.0014(18) 0.003(2) 0.0063(19)
C2 0.041(3) 0.043(3) 0.043(3) 0.000(3) 0.000(3) -0.004(2)
C3 0.056(4) 0.056(4) 0.043(3) 0.015(3) 0.002(3) -0.008(3)
C4 0.064(4) 0.045(4) 0.051(4) 0.014(3) -0.011(3) -0.014(3)
C5 0.057(4) 0.039(3) 0.045(3) 0.005(2) -0.011(3) -0.004(3)
C6 0.046(3) 0.026(3) 0.034(3) 0.000(2) -0.011(2) 0.001(2)
C7 0.041(3) 0.033(3) 0.031(3) -0.009(2) -0.013(2) 0.002(2)
C8 0.062(4) 0.034(3) 0.054(4) -0.003(3) -0.006(3) 0.012(3)
C9 0.065(4) 0.051(4) 0.061(4) -0.012(3) 0.007(3) 0.015(3)
C10 0.070(4) 0.056(4) 0.052(4) -0.001(3) 0.022(3) 0.019(3)
C11 0.066(4) 0.040(3) 0.046(3) 0.002(3) 0.000(3) 0.017(3)
C12 0.054(3) 0.041(3) 0.054(4) 0.003(3) 0.018(3) 0.007(3)
C13 0.038(3) 0.028(3) 0.039(3) -0.002(2) 0.000(2) 0.000(2)
C14 0.038(3) 0.028(3) 0.035(3) -0.001(2) 0.001(2) 0.002(2)
C15 0.040(3) 0.023(2) 0.042(3) 0.000(2) -0.003(2) 0.000(2)
C16 0.050(3) 0.036(3) 0.057(4) 0.004(3) 0.015(3) -0.001(3)
C17 0.032(3) 0.031(3) 0.036(3) 0.002(2) 0.003(2) 0.002(2)
C18 0.035(3) 0.026(2) 0.040(3) -0.001(2) -0.001(2) 0.002(2)
C19 0.040(3) 0.031(3) 0.043(3) -0.004(2) 0.006(2) 0.007(2)
C20 0.042(3) 0.043(3) 0.041(3) 0.001(2) 0.002(2) 0.016(2)
C21 0.034(3) 0.047(3) 0.036(3) 0.000(2) 0.003(2) 0.010(2)
C22 0.030(3) 0.034(3) 0.040(3) -0.004(2) 0.004(2) 0.000(2)
C23 0.053(3) 0.045(3) 0.051(3) -0.004(3) -0.003(3) -0.001(3)
C24 0.049(3) 0.057(4) 0.057(4) 0.000(3) -0.009(3) 0.017(3)
C25 0.059(4) 0.033(3) 0.065(4) 0.005(3) -0.005(3) 0.009(3)
C26 0.054(3) 0.042(3) 0.038(3) 0.000(2) -0.005(3) 0.001(3)

loop_
_atom_type_symbol
_atom_type_description
_atom_type_scat_dispersion_real
_atom_type_scat_dispersion_imag
_atom_type_scat_source
C C 0.0033 0.0016 'International Tables Vol C Tables 4.2.6.8 and 6.1.1.4'
H H 0.0000 0.0000 'International Tables Vol C Tables 4.2.6.8 and 6.1.1.4'
N N 0.0061 0.0033 'International Tables Vol C Tables 4.2.6.8 and 6.1.1.4'
O O 0.0106 0.0060 'International Tables Vol C Tables 4.2.6.8 and 6.1.1.4'
Pt Pt -1.7033 8.3905 'International Tables Vol C Tables 4.2.6.8 and 6.1.1.4'

loop_
_geom_angle_atom_site_label_1
_geom_angle_atom_site_label_2
_geom_angle_atom_site_label_3
_geom_angle
C1 Pt1 N1 81.05(18)
C1 Pt1 O2 93.74(15)
N1 Pt1 O2 174.76(16)
C1 Pt1 O1 176.04(15)
N1 Pt1 O1 95.04(16)
O2 Pt1 O1 90.18(12)
C2 N1 C6 119.2(4)
C2 N1 Pt1 126.0(4)
C6 N1 Pt1 114.8(4)
C13 O1 Pt1 125.4(3)
C15 O2 Pt1 125.7(3)
C11 C1 C7 118.9(4)
C11 C1 Pt1 125.4(3)
C7 C1 Pt1 115.7(3)
C3 C2 N1 120.8(5)
C3 C2 H2A 119.6
N1 C2 H2A 119.6
C2 C3 C4 120.1(5)
C2 C3 H3A 119.9
C4 C3 H3A 119.9
C5 C4 C3 119.8(5)
C5 C4 H4A 120.1
C3 C4 H4A 120.1
C4 C5 C6 120.3(5)
C4 C5 H5A 119.9
C6 C5 H5A 119.9
C5 C6 N1 119.6(5)
C5 C6 C7 126.4(5)
N1 C6 C7 113.9(4)
C1 C7 C8 120.0(5)
C1 C7 C6 114.3(4)
C8 C7 C6 125.7(5)
C9 C8 C7 120.2(5)
C9 C8 H8A 119.9
C7 C8 H8A 119.9
C8 C9 C10 119.8(5)
C8 C9 H9A 120.1
C10 C9 H9A 120.1
C9 C10 C11 119.3(6)
C9 C10 H10A 120.4
C11 C10 H10A 120.4
C1 C11 C10 121.9(5)
C1 C11 H11A 119.1
C10 C11 H11A 119.1
C13 C12 H12A 109.5
C13 C12 H12B 109.5
H12A C12 H12B 109.5
C13 C12 H12C 109.5
H12A C12 H12C 109.5
H12B C12 H12C 109.5
O1 C13 C14 127.2(5)
O1 C13 C12 113.0(4)
C14 C13 C12 119.8(4)
C13 C14 C15 124.1(4)
C13 C14 C17 119.1(4)
C15 C14 C17 116.8(4)
O2 C15 C14 127.3(5)
O2 C15 C16 111.7(4)
C14 C15 C16 121.0(4)
C15 C16 H16A 109.5
C15 C16 H16B 109.5
H16A C16 H16B 109.5
C15 C16 H16C 109.5
H16A C16 H16C 109.5
H16B C16 H16C 109.5
C22 C17 C18 120.4(4)
C22 C17 C14 119.5(4)
C18 C17 C14 120.1(4)
C19 C18 C17 119.4(4)
C19 C18 C26 120.9(4)
C17 C18 C26 119.7(4)
C18 C19 C20 119.8(4)
C18 C19 C25 122.1(4)
C20 C19 C25 118.1(4)
C21 C20 C19 121.7(4)
C21 C20 H20A 119.2
C19 C20 H20A 119.2
C20 C21 C22 118.9(4)
C20 C21 C24 120.5(4)
C22 C21 C24 120.6(5)
C17 C22 C21 119.8(4)
C17 C22 C23 121.8(4)
C21 C22 C23 118.4(4)
C22 C23 H23A 109.5
C22 C23 H23B 109.5
H23A C23 H23B 109.5
C22 C23 H23C 109.5
H23A C23 H23C 109.5
H23B C23 H23C 109.5
C21 C24 H24A 109.5
C21 C24 H24B 109.5
H24A C24 H24B 109.5
C21 C24 H24C 109.5
H24A C24 H24C 109.5
H24B C24 H24C 109.5
C19 C25 H25A 109.5
C19 C25 H25B 109.5
H25A C25 H25B 109.5
C19 C25 H25C 109.5
H25A C25 H25C 109.5
H25B C25 H25C 109.5
C18 C26 H26A 109.5
C18 C26 H26B 109.5
H26A C26 H26B 109.5
C18 C26 H26C 109.5
H26A C26 H26C 109.5
H26B C26 H26C 109.5

loop_
_geom_bond_atom_site_label_1
_geom_bond_atom_site_label_2
_geom_bond_distance
Pt1 C1 1.977(4)
Pt1 N1 1.986(4)
Pt1 O2 2.034(3)
Pt1 O1 2.040(3)
N1 C2 1.383(6)
N1 C6 1.396(6)
O1 C13 1.285(5)
O2 C15 1.281(5)
C1 C11 1.353(7)
C1 C7 1.377(6)
C2 C3 1.364(6)
C2 H2A 0.9500
C3 C4 1.393(7)
C3 H3A 0.9500
C4 C5 1.371(8)
C4 H4A 0.9500
C5 C6 1.391(7)
C5 H5A 0.9500
C6 C7 1.442(7)
C7 C8 1.396(7)
C8 C9 1.365(8)
C8 H8A 0.9500
C9 C10 1.372(7)
C9 H9A 0.9500
C10 C11 1.384(7)
C10 H10A 0.9500
C11 H11A 0.9500
C12 C13 1.515(7)
C12 H12A 0.9800
C12 H12B 0.9800
C12 H12C 0.9800
C13 C14 1.397(6)
C14 C15 1.398(7)
C14 C17 1.519(6)
C15 C16 1.510(7)
C16 H16A 0.9800
C16 H16B 0.9800
C16 H16C 0.9800
C17 C22 1.401(6)
C17 C18 1.414(6)
C18 C19 1.382(6)
C18 C26 1.506(6)
C19 C20 1.396(7)
C19 C25 1.521(6)
C20 C21 1.391(6)
C20 H20A 0.9500
C21 C22 1.402(6)
C21 C24 1.518(6)
C22 C23 1.514(6)
C23 H23A 0.9800
C23 H23B 0.9800
C23 H23C 0.9800
C24 H24A 0.9800
C24 H24B 0.9800
C24 H24C 0.9800
C25 H25A 0.9800
C25 H25B 0.9800
C25 H25C 0.9800
C26 H26A 0.9800
C26 H26B 0.9800
C26 H26C 0.9800

loop_
_platon_squeeze_void_nr
_platon_squeeze_void_average_x
_platon_squeeze_void_average_y
_platon_squeeze_void_average_z
_platon_squeeze_void_volume
_platon_squeeze_void_count_electrons
_platon_squeeze_void_content
1 0.500 -0.106 0.250 137 45 ' '
2 0.500 0.106 0.750 137 45 ' '
3 0.000 0.100 0.750 9 1 ' '
4 1.000 0.394 0.250 137 45 ' '
5 0.500 0.400 0.250 9 1 ' '
6 1.000 0.606 0.750 137 45 ' '
7 0.500 0.600 0.750 9 1 ' '
8 0.000 0.900 0.250 9 1 ' '
